data_7036350
loop_
_publ_author_name
'Chang, Ting-Wei'
'Ho, Pei-Yun'
'Mao, Kuo-Chung'
'Hong, Fung-E'

_publ_section_title
;
 Developing five-membered heterocycle substituted phosphinous acids as
 ligands for palladium-catalyzed Suzuki-Miyaura and Catellani reactions.
;
_journal_issue 39
_journal_name_full 'Dalton transactions (Cambridge, England : 2003)'
_journal_page_first 17129
_journal_page_last 17142
_journal_paper_doi 10.1039/c5dt02611c
_journal_volume 44
_journal_year 2015
_chemical_formula_sum 'C12 H15 O P S'
_chemical_formula_weight 238.27
_chemical_name_systematic
; 
 ? 
;
_space_group_IT_number 19
_symmetry_space_group_name_Hall 'P 2ac 2ab'
_symmetry_space_group_name_H-M 'P 21 21 21'
_atom_sites_solution_hydrogens geom
_atom_sites_solution_primary direct
_atom_sites_solution_secondary difmap
_audit_creation_method SHELXL-97
_audit_update_record
;
2015-05-22 deposited with the CCDC.
2015-09-01 downloaded from the CCDC.
;
_cell_angle_alpha 90.00
_cell_angle_beta 90.00
_cell_angle_gamma 90.00
_cell_formula_units_Z 4
_cell_length_a 9.2832(2)
_cell_length_b 11.2563(2)
_cell_length_c 11.6948(2)
_cell_measurement_temperature 293(2)
_cell_volume 1222.04(4)
_computing_structure_refinement 'SHELXL-97 (Sheldrick, 1997)'
_computing_structure_solution 'SHELXS-97 (Sheldrick, 1990)'
_diffrn_ambient_temperature 293(2)
_diffrn_measured_fraction_theta_full 0.946
_diffrn_measured_fraction_theta_max 0.946
_diffrn_radiation_monochromator graphite
_diffrn_radiation_source 'fine-focus sealed tube'
_diffrn_radiation_type MoK\a
_diffrn_radiation_wavelength 0.71073
_diffrn_reflns_av_R_equivalents 0.0293
_diffrn_reflns_av_sigmaI/netI 0.0210
_diffrn_reflns_limit_h_max 12
_diffrn_reflns_limit_h_min -12
_diffrn_reflns_limit_k_max 14
_diffrn_reflns_limit_k_min -14
_diffrn_reflns_limit_l_max 15
_diffrn_reflns_limit_l_min -15
_diffrn_reflns_number 16313
_diffrn_reflns_theta_full 29.24
_diffrn_reflns_theta_max 29.24
_diffrn_reflns_theta_min 2.84
_exptl_absorpt_coefficient_mu 0.367
_exptl_crystal_density_diffrn 1.295
_exptl_crystal_density_method 'not measured'
_exptl_crystal_F_000 504
_refine_diff_density_max 0.462
_refine_diff_density_min -0.223
_refine_diff_density_rms 0.050
_refine_ls_abs_structure_details 'Flack H D (1983), Acta Cryst. A39, 876-881'
_refine_ls_abs_structure_Flack 0.46(8)
_refine_ls_extinction_method none
_refine_ls_goodness_of_fit_ref 1.048
_refine_ls_hydrogen_treatment mixed
_refine_ls_matrix_type full
_refine_ls_number_parameters 136
_refine_ls_number_reflns 3046
_refine_ls_number_restraints 0
_refine_ls_restrained_S_all 1.048
_refine_ls_R_factor_all 0.0341
_refine_ls_R_factor_gt 0.0318
_refine_ls_shift/su_max 0.131
_refine_ls_shift/su_mean 0.018
_refine_ls_structure_factor_coef Fsqd
_refine_ls_weighting_details 'calc w=1/[\s^2^(Fo^2^)+(0.0471P)^2^+0.5218P] where P=(Fo^2^+2Fc^2^)/3'
_refine_ls_weighting_scheme calc
_refine_ls_wR_factor_gt 0.0862
_refine_ls_wR_factor_ref 0.0881
_reflns_number_gt 2910
_reflns_number_total 3046
_reflns_threshold_expression >2sigma(I)
_cod_data_source_file c5dt02611c2.cif
_cod_data_source_block hong276m
_cod_depositor_comments 'Adding full bibliography for 7036349--7036358.cif.'
_cod_database_code 7036350

loop_
_symmetry_equiv_pos_as_xyz
'x, y, z'
'-x+1/2, -y, z+1/2'
'-x, y+1/2, -z+1/2'
'x+1/2, -y+1/2, -z'

loop_
_atom_site_label
_atom_site_type_symbol
_atom_site_fract_x
_atom_site_fract_y
_atom_site_fract_z
_atom_site_U_iso_or_equiv
_atom_site_adp_type
_atom_site_occupancy
_atom_site_symmetry_multiplicity
_atom_site_calc_flag
_atom_site_refinement_flags
P P 0.23586(5) 0.10792(4) 0.09430(4) 0.02449(12) Uani 1 1 d .
H13A H 0.1980 0.0852 0.0192 0.029 Uiso 1 1 calc R
S S 0.38640(5) 0.33337(5) 0.17830(4) 0.02961(12) Uani 1 1 d .
C8 C 0.25480(19) 0.26627(16) 0.09334(15) 0.0236(3) Uani 1 1 d .
C6 C 0.22366(19) 0.46700(17) 0.05058(15) 0.0236(4) Uani 1 1 d .
C7 C 0.1768(2) 0.34677(17) 0.03061(16) 0.0253(4) Uani 1 1 d .
H7A H 0.1024 0.3262 -0.0189 0.030 Uiso 1 1 calc R
C9 C 0.0998(2) 0.06739(17) 0.19885(17) 0.0271(4) Uani 1 1 d .
C3 C 0.3479(2) 0.68336(18) 0.10977(19) 0.0332(4) Uani 1 1 d .
H3A H 0.3883 0.7565 0.1284 0.040 Uiso 1 1 calc R
C2 C 0.4001(2) 0.58192(19) 0.16087(18) 0.0321(4) Uani 1 1 d .
H2A H 0.4743 0.5853 0.2142 0.039 Uiso 1 1 calc R
O O 0.37555(16) 0.04566(14) 0.10827(14) 0.0382(4) Uani 1 1 d .
C5 C 0.1725(2) 0.57294(17) 0.00039(16) 0.0272(4) Uani 1 1 d .
H5A H 0.0973 0.5710 -0.0522 0.033 Uiso 1 1 calc R
C4 C 0.2350(2) 0.67858(18) 0.03021(18) 0.0323(4) Uani 1 1 d .
H4A H 0.2019 0.7486 -0.0029 0.039 Uiso 1 1 calc R
C11 C -0.0384(2) 0.13557(18) 0.1762(2) 0.0329(4) Uani 1 1 d .
H11A H -0.1094 0.1139 0.2321 0.049 Uiso 1 1 calc R
H11B H -0.0733 0.1167 0.1011 0.049 Uiso 1 1 calc R
H11C H -0.0197 0.2193 0.1811 0.049 Uiso 1 1 calc R
C1 C 0.3373(2) 0.47312(18) 0.12965(16) 0.0252(4) Uani 1 1 d .
C10 C 0.1570(3) 0.0963(3) 0.3179(2) 0.0584(8) Uani 1 1 d .
H10A H 0.0861 0.0752 0.3741 0.088 Uiso 1 1 calc R
H10B H 0.1770 0.1798 0.3230 0.088 Uiso 1 1 calc R
H10C H 0.2438 0.0522 0.3316 0.088 Uiso 1 1 calc R
C12 C 0.0691(3) -0.0651(2) 0.1831(3) 0.0666(10) Uani 1 1 d .
H12A H -0.0023 -0.0900 0.2375 0.100 Uiso 1 1 calc R
H12B H 0.1562 -0.1094 0.1951 0.100 Uiso 1 1 calc R
H12C H 0.0343 -0.0790 0.1070 0.100 Uiso 1 1 calc R

loop_
_atom_site_aniso_label
_atom_site_aniso_U_11
_atom_site_aniso_U_22
_atom_site_aniso_U_33
_atom_site_aniso_U_23
_atom_site_aniso_U_13
_atom_site_aniso_U_12
P 0.0226(2) 0.0276(2) 0.0232(2) -0.00232(18) 0.00376(18) 0.00331(18)
S 0.0239(2) 0.0358(2) 0.0291(2) 0.0001(2) -0.00554(18) 0.00135(19)
C8 0.0198(8) 0.0301(8) 0.0209(7) 0.0003(7) 0.0009(7) -0.0025(7)
C6 0.0189(8) 0.0301(9) 0.0218(8) 0.0009(7) 0.0025(7) -0.0029(7)
C7 0.0240(9) 0.0282(9) 0.0236(8) 0.0032(7) 0.0060(7) -0.0017(7)
C9 0.0236(9) 0.0267(8) 0.0311(9) 0.0029(7) 0.0078(7) 0.0026(7)
C3 0.0289(10) 0.0323(10) 0.0384(11) -0.0054(9) 0.0063(8) -0.0094(8)
C2 0.0213(9) 0.0413(11) 0.0338(10) -0.0086(8) 0.0000(8) -0.0065(8)
O 0.0258(7) 0.0429(8) 0.0460(9) 0.0004(7) 0.0086(7) 0.0099(7)
C5 0.0230(9) 0.0345(10) 0.0240(8) 0.0049(7) 0.0013(7) -0.0014(8)
C4 0.0309(10) 0.0314(9) 0.0347(10) 0.0037(8) 0.0080(8) -0.0011(9)
C11 0.0201(8) 0.0345(10) 0.0442(11) -0.0045(9) 0.0039(8) -0.0001(7)
C1 0.0183(8) 0.0333(9) 0.0239(8) -0.0003(7) 0.0016(7) -0.0015(7)
C10 0.0321(11) 0.117(3) 0.0260(10) 0.0199(14) 0.0005(9) -0.0051(14)
C12 0.0664(19) 0.0246(11) 0.109(3) 0.0062(14) 0.0472(19) 0.0014(11)

loop_
_atom_type_symbol
_atom_type_description
_atom_type_scat_dispersion_real
_atom_type_scat_dispersion_imag
_atom_type_scat_source
C C 0.0033 0.0016 'International Tables Vol C Tables 4.2.6.8 and 6.1.1.4'
H H 0.0000 0.0000 'International Tables Vol C Tables 4.2.6.8 and 6.1.1.4'
O O 0.0106 0.0060 'International Tables Vol C Tables 4.2.6.8 and 6.1.1.4'
P P 0.1023 0.0942 'International Tables Vol C Tables 4.2.6.8 and 6.1.1.4'
S S 0.1246 0.1234 'International Tables Vol C Tables 4.2.6.8 and 6.1.1.4'

loop_
_geom_angle_atom_site_label_1
_geom_angle_atom_site_label_2
_geom_angle_atom_site_label_3
_geom_angle
O P C8 112.65(9)
O P C9 114.54(9)
C8 P C9 108.81(9)
O P H13A 106.8
C8 P H13A 106.8
C9 P H13A 106.8
C1 S C8 91.24(9)
C7 C8 S 112.82(14)
C7 C8 P 127.48(15)
S C8 P 119.70(11)
C1 C6 C5 119.04(17)
C1 C6 C7 112.32(17)
C5 C6 C7 128.64(17)
C8 C7 C6 111.96(17)
C8 C7 H7A 124.0
C6 C7 H7A 124.0
C10 C9 C11 110.20(19)
C10 C9 C12 112.5(2)
C11 C9 C12 108.37(19)
C10 C9 P 108.58(15)
C11 C9 P 110.07(14)
C12 C9 P 107.06(15)
C2 C3 C4 121.28(19)
C2 C3 H3A 119.4
C4 C3 H3A 119.4
C3 C2 C1 117.65(18)
C3 C2 H2A 121.2
C1 C2 H2A 121.2
C4 C5 C6 119.03(18)
C4 C5 H5A 120.5
C6 C5 H5A 120.5
C5 C4 C3 121.29(19)
C5 C4 H4A 119.4
C3 C4 H4A 119.4
C9 C11 H11A 109.5
C9 C11 H11B 109.5
H11A C11 H11B 109.5
C9 C11 H11C 109.5
H11A C11 H11C 109.5
H11B C11 H11C 109.5
C6 C1 C2 121.71(18)
C6 C1 S 111.66(14)
C2 C1 S 126.63(15)
C9 C10 H10A 109.5
C9 C10 H10B 109.5
H10A C10 H10B 109.5
C9 C10 H10C 109.5
H10A C10 H10C 109.5
H10B C10 H10C 109.5
C9 C12 H12A 109.5
C9 C12 H12B 109.5
H12A C12 H12B 109.5
C9 C12 H12C 109.5
H12A C12 H12C 109.5
H12B C12 H12C 109.5

loop_
_geom_bond_atom_site_label_1
_geom_bond_atom_site_label_2
_geom_bond_distance
P O 1.4830(15)
P C8 1.7911(19)
P C9 1.8164(19)
P H13A 0.9800
S C1 1.734(2)
S C8 1.7465(18)
C8 C7 1.373(3)
C6 C1 1.404(3)
C6 C5 1.412(3)
C6 C7 1.441(3)
C7 H7A 0.9300
C9 C10 1.525(3)
C9 C11 1.518(3)
C9 C12 1.529(3)
C3 C2 1.377(3)
C3 C4 1.403(3)
C3 H3A 0.9300
C2 C1 1.405(3)
C2 H2A 0.9300
C5 C4 1.368(3)
C5 H5A 0.9300
C4 H4A 0.9300
C11 H11A 0.9600
C11 H11B 0.9600
C11 H11C 0.9600
C10 H10A 0.9600
C10 H10B 0.9600
C10 H10C 0.9600
C12 H12A 0.9600
C12 H12B 0.9600
C12 H12C 0.9600
